data_2206222
loop_
_publ_author_name
'\"Ozdemir Gonca'
'\,Samil I\,sik '
'\"Ozdemir Zuhal'
'Bilgin Altan'

_publ_section_title
;
 1-(<i>N</i>-Ethylthiocarbamoyl)-3,5-di-2-furyl-2-pyrazoline
;
_journal_issue 7
_journal_name_full 'Acta Crystallographica Section E'
_journal_page_first o2205
_journal_page_last o2206
_journal_paper_doi 10.1107/S160053680501915X
_journal_volume 61
_journal_year 2005
_chemical_formula_iupac 'C14 H15 N3 O2 S'
_chemical_formula_moiety 'C14 H15 N3 O2 S'
_chemical_formula_sum 'C14 H15 N3 O2 S'
_chemical_formula_weight 289.35
_chemical_melting_point 408.5(5)
_chemical_name_systematic
;
1-(N-Ethylthiocarbamoyl)-3,5-di-2-furyl-2-pyrazoline
;
_space_group_IT_number 14
_symmetry_cell_setting monoclinic
_symmetry_space_group_name_Hall '-P 2ybc'
_symmetry_space_group_name_H-M 'P 1 21/c 1'
_atom_sites_solution_hydrogens geom
_atom_sites_solution_primary direct
_atom_sites_solution_secondary difmap
_cell_angle_alpha 90.00
_cell_angle_beta 119.541(4)
_cell_angle_gamma 90.00
_cell_formula_units_Z 4
_cell_length_a 7.0192(4)
_cell_length_b 22.1771(10)
_cell_length_c 10.5972(7)
_cell_measurement_reflns_used 9837
_cell_measurement_temperature 293(2)
_cell_measurement_theta_max 27.22
_cell_measurement_theta_min 1.84
_cell_volume 1435.17(15)
_computing_cell_refinement X-AREA
_computing_data_collection 'X-AREA (Stoe & Cie, 2002)'
_computing_data_reduction 'X-RED (Stoe & Cie, 2002)'
_computing_molecular_graphics 'ORTEP-3 for Windows (Farrugia, 1997)'
_computing_publication_material 'WinGX (Farrugia, 1999)'
_computing_structure_refinement 'SHELXL97 (Sheldrick, 1997)'
_computing_structure_solution 'SHELXS97 (Sheldrick, 1997)'
_diffrn_ambient_temperature 296
_diffrn_detector_area_resol_mean 6.67
_diffrn_measured_fraction_theta_full 0.993
_diffrn_measured_fraction_theta_max 0.993
_diffrn_measurement_device_type 'Stoe IPDS-2'
_diffrn_measurement_method '\w scan rotation'
_diffrn_radiation_monochromator graphite
_diffrn_radiation_source 'fine-focus sealed tube'
_diffrn_radiation_type MoK\a
_diffrn_radiation_wavelength 0.71073
_diffrn_reflns_av_R_equivalents 0.0605
_diffrn_reflns_av_sigmaI/netI 0.0266
_diffrn_reflns_limit_h_max 8
_diffrn_reflns_limit_h_min -8
_diffrn_reflns_limit_k_max 27
_diffrn_reflns_limit_k_min -24
_diffrn_reflns_limit_l_max 13
_diffrn_reflns_limit_l_min -13
_diffrn_reflns_number 13798
_diffrn_reflns_theta_full 26.00
_diffrn_reflns_theta_max 26.00
_diffrn_reflns_theta_min 1.84
_diffrn_standards_decay_% <2
_diffrn_standards_number 0
_exptl_absorpt_coefficient_mu 0.230
_exptl_absorpt_correction_T_max 0.8794
_exptl_absorpt_correction_T_min 0.8794
_exptl_absorpt_correction_type integration
_exptl_absorpt_process_details '(X-RED; Stoe & Cie, 2002)'
_exptl_crystal_colour yellow
_exptl_crystal_density_diffrn 1.330
_exptl_crystal_density_method 'not measured'
_exptl_crystal_description prism
_exptl_crystal_F_000 608
_exptl_crystal_size_max 0.56
_exptl_crystal_size_mid 0.50
_exptl_crystal_size_min 0.43
_refine_diff_density_max 0.424
_refine_diff_density_min -0.361
_refine_ls_extinction_method none
_refine_ls_goodness_of_fit_ref 1.058
_refine_ls_hydrogen_treatment mixed
_refine_ls_matrix_type full
_refine_ls_number_parameters 193
_refine_ls_number_reflns 2808
_refine_ls_number_restraints 0
_refine_ls_restrained_S_all 1.058
_refine_ls_R_factor_all 0.0571
_refine_ls_R_factor_gt 0.0494
_refine_ls_shift/su_max 0.000
_refine_ls_shift/su_mean 0.000
_refine_ls_structure_factor_coef Fsqd
_refine_ls_weighting_details 'calc w = 1/[\s^2^(Fo^2^)+(0.1115P)^2^+0.5302P] where P = (Fo^2^+2Fc^2^)/3'
_refine_ls_weighting_scheme calc
_refine_ls_wR_factor_gt 0.1869
_refine_ls_wR_factor_ref 0.1393
_reflns_number_gt 2420
_reflns_number_total 2808
_reflns_threshold_expression I>2\s(I)
_cod_data_source_file is6090.cif
_cod_data_source_block I
_cod_depositor_comments
;
The following automatic conversions were performed:

'_chemical_melting_point' value '408-409' was changed to '408.5(5)' -
the average value was taken and precision was estimated.

Automatic conversion script
Id: cif_fix_values 1646 2011-03-28 12:23:43Z adriana 

The following automatic conversions were performed:

'_chemical_melting_point' value '408-409' was changed to '408.5(5)' -
the average value was taken and precision was estimated.

Automatic conversion script
Id: cif_fix_values 1715 2011-07-08 13:25:40Z adriana 
;
_cod_original_cell_volume 1435.17(14)
_cod_original_sg_symbol_H-M 'P 21/c'
_cod_database_code 2206222
_cod_database_fobs_code 2206222

loop_
_symmetry_equiv_pos_as_xyz
'x, y, z'
'-x, y+1/2, -z+1/2'
'-x, -y, -z'
'x, -y-1/2, z-1/2'

loop_
_atom_site_label
_atom_site_fract_x
_atom_site_fract_y
_atom_site_fract_z
_atom_site_U_iso_or_equiv
_atom_site_adp_type
_atom_site_calc_flag
_atom_site_refinement_flags
_atom_site_occupancy
_atom_site_type_symbol
C12 0.1048(3) 0.67841(9) 0.8059(2) 0.0563(5) Uani d . 1 C
C14 -0.2853(5) 0.79673(16) 0.6095(3) 0.1063(10) Uani d . 1 C
H14A -0.3788 0.8226 0.6276 0.159 Uiso calc R 1 H
H14B -0.3732 0.7688 0.5336 0.159 Uiso calc R 1 H
H14C -0.1994 0.8206 0.5804 0.159 Uiso calc R 1 H
C1 0.4721(3) 0.62884(10) 0.5456(2) 0.0603(5) Uani d . 1 C
C2 0.6292(4) 0.59948(14) 0.5337(3) 0.0854(7) Uani d . 1 C
H2 0.7250 0.5708 0.5974 0.103 Uiso calc R 1 H
C3 0.6206(6) 0.62073(17) 0.4049(4) 0.1030(10) Uani d . 1 C
H3 0.7106 0.6088 0.3681 0.124 Uiso calc R 1 H
C4 0.4603(5) 0.66073(16) 0.3472(3) 0.0965(9) Uani d . 1 C
H4 0.4187 0.6816 0.2613 0.116 Uiso calc R 1 H
C5 0.4059(3) 0.62576(9) 0.6533(2) 0.0536(4) Uani d . 1 C
C6 0.5107(3) 0.58420(11) 0.7812(2) 0.0607(5) Uani d . 1 C
C7 0.3563(3) 0.58929(9) 0.8441(2) 0.0551(5) Uani d . 1 C
C8 0.2115(3) 0.53632(9) 0.8135(2) 0.0549(4) Uani d . 1 C
C9 0.1471(4) 0.50390(11) 0.8920(3) 0.0768(6) Uani d . 1 C
H9 0.1885 0.5099 0.9891 0.092 Uiso calc R 1 H
C10 0.0036(5) 0.45872(11) 0.7995(4) 0.0871(8) Uani d . 1 C
H10 -0.0674 0.4294 0.8240 0.104 Uiso calc R 1 H
C11 -0.0096(4) 0.46614(12) 0.6724(3) 0.0851(7) Uani d . 1 C
H11 -0.0930 0.4423 0.5913 0.102 Uiso calc R 1 H
C13 -0.1435(5) 0.76427(14) 0.7385(3) 0.0964(9) Uani d . 1 C
H13A -0.2311 0.7409 0.7685 0.116 Uiso calc R 1 H
H13B -0.0572 0.7927 0.8153 0.116 Uiso calc R 1 H
N1 0.2314(3) 0.64411(7) 0.76951(18) 0.0573(4) Uani d . 1 N
N2 0.2540(3) 0.65925(7) 0.64996(18) 0.0556(4) Uani d . 1 N
N3 0.0037(3) 0.72381(8) 0.7184(2) 0.0701(5) Uani d . 1 N
H3A 0.0250 0.7299 0.6461 0.084 Uiso calc R 1 H
O1 0.3645(3) 0.66708(8) 0.43141(18) 0.0802(5) Uani d . 1 O
O2 0.1167(3) 0.51387(7) 0.67627(16) 0.0700(4) Uani d . 1 O
S1 0.08539(10) 0.66235(3) 0.95363(7) 0.0732(2) Uani d . 1 S
H6A 0.520(4) 0.5444(11) 0.751(3) 0.072(7) Uiso d . 1 H
H6B 0.658(4) 0.5979(11) 0.849(3) 0.076(7) Uiso d . 1 H
H7 0.429(3) 0.5961(9) 0.941(2) 0.060(6) Uiso d . 1 H

loop_
_atom_site_aniso_label
_atom_site_aniso_U_11
_atom_site_aniso_U_22
_atom_site_aniso_U_33
_atom_site_aniso_U_12
_atom_site_aniso_U_13
_atom_site_aniso_U_23
C12 0.0535(10) 0.0602(11) 0.0604(11) -0.0059(8) 0.0320(9) -0.0092(9)
C14 0.109(2) 0.122(3) 0.109(2) 0.051(2) 0.0697(19) 0.0250(19)
C1 0.0563(10) 0.0677(12) 0.0637(11) -0.0046(9) 0.0347(9) -0.0012(9)
C2 0.0747(15) 0.1003(19) 0.1016(19) 0.0132(13) 0.0591(15) 0.0071(15)
C3 0.106(2) 0.133(3) 0.111(2) -0.003(2) 0.085(2) -0.011(2)
C4 0.105(2) 0.133(3) 0.0795(17) -0.0064(19) 0.0669(17) 0.0034(16)
C5 0.0492(9) 0.0562(10) 0.0586(10) -0.0035(8) 0.0290(8) -0.0004(8)
C6 0.0491(10) 0.0671(13) 0.0671(12) 0.0029(9) 0.0294(9) 0.0092(10)
C7 0.0523(10) 0.0621(11) 0.0498(10) -0.0012(8) 0.0243(8) 0.0052(8)
C8 0.0551(10) 0.0552(10) 0.0555(10) 0.0039(8) 0.0281(8) 0.0086(8)
C9 0.0925(16) 0.0709(14) 0.0777(14) -0.0014(12) 0.0501(13) 0.0175(11)
C10 0.0962(18) 0.0587(13) 0.125(2) -0.0109(12) 0.0689(18) 0.0093(14)
C11 0.0840(16) 0.0677(14) 0.106(2) -0.0227(12) 0.0491(15) -0.0129(14)
C13 0.100(2) 0.104(2) 0.0917(18) 0.0385(17) 0.0516(16) -0.0034(16)
N1 0.0672(10) 0.0550(9) 0.0631(9) 0.0045(8) 0.0425(8) 0.0072(7)
N2 0.0628(9) 0.0552(9) 0.0597(9) 0.0015(7) 0.0386(8) 0.0047(7)
N3 0.0772(11) 0.0722(11) 0.0686(11) 0.0178(9) 0.0418(9) 0.0008(9)
O1 0.0847(11) 0.1012(12) 0.0716(10) 0.0113(9) 0.0515(9) 0.0159(9)
O2 0.0762(9) 0.0689(9) 0.0674(9) -0.0146(7) 0.0373(8) -0.0060(7)
S1 0.0769(4) 0.0893(4) 0.0702(4) -0.0088(3) 0.0493(3) -0.0077(3)

loop_
_atom_type_symbol
_atom_type_description
_atom_type_scat_dispersion_real
_atom_type_scat_dispersion_imag
_atom_type_scat_source
C C 0.0033 0.0016 'International Tables Vol C Tables 4.2.6.8 and 6.1.1.4'
H H 0.0000 0.0000 'International Tables Vol C Tables 4.2.6.8 and 6.1.1.4'
N N 0.0061 0.0033 'International Tables Vol C Tables 4.2.6.8 and 6.1.1.4'
O O 0.0106 0.0060 'International Tables Vol C Tables 4.2.6.8 and 6.1.1.4'
S S 0.1246 0.1234 'International Tables Vol C Tables 4.2.6.8 and 6.1.1.4'

loop_
_geom_angle_atom_site_label_1
_geom_angle_atom_site_label_2
_geom_angle_atom_site_label_3
_geom_angle
N3 C12 N1 115.41(18)
N3 C12 S1 123.87(16)
N1 C12 S1 120.71(16)
C13 C14 H14A 109.5
C13 C14 H14B 109.5
H14A C14 H14B 109.5
C13 C14 H14C 109.5
H14A C14 H14C 109.5
H14B C14 H14C 109.5
C2 C1 O1 109.9(2)
C2 C1 C5 131.2(2)
O1 C1 C5 118.87(18)
C1 C2 C3 106.4(3)
C1 C2 H2 126.8
C3 C2 H2 126.8
C4 C3 C2 106.9(2)
C4 C3 H3 126.5
C2 C3 H3 126.5
C3 C4 O1 110.3(3)
C3 C4 H4 124.8
O1 C4 H4 124.8
N2 C5 C1 122.78(18)
N2 C5 C6 114.28(17)
C1 C5 C6 122.92(18)
C5 C6 C7 102.21(16)
C5 C6 H6A 110.7(15)
C7 C6 H6A 113.0(15)
C5 C6 H6B 110.1(14)
C7 C6 H6B 112.3(14)
H6A C6 H6B 108(2)
N1 C7 C8 111.89(16)
N1 C7 C6 100.83(15)
C8 C7 C6 113.76(18)
N1 C7 H7 108.8(14)
C8 C7 H7 109.0(14)
C6 C7 H7 112.2(14)
C9 C8 O2 109.4(2)
C9 C8 C7 134.2(2)
O2 C8 C7 116.44(16)
C8 C9 C10 107.0(2)
C8 C9 H9 126.5
C10 C9 H9 126.5
C11 C10 C9 106.7(2)
C11 C10 H10 126.6
C9 C10 H10 126.6
C10 C11 O2 110.4(2)
C10 C11 H11 124.8
O2 C11 H11 124.8
C14 C13 N3 112.3(2)
C14 C13 H13A 109.1
N3 C13 H13A 109.1
C14 C13 H13B 109.1
N3 C13 H13B 109.1
H13A C13 H13B 107.9
C12 N1 N2 120.34(16)
C12 N1 C7 127.25(16)
N2 N1 C7 112.40(15)
C5 N2 N1 107.46(16)
C12 N3 C13 122.8(2)
C12 N3 H3A 118.6
C13 N3 H3A 118.6
C1 O1 C4 106.3(2)
C8 O2 C11 106.43(19)

loop_
_geom_bond_atom_site_label_1
_geom_bond_atom_site_label_2
_geom_bond_distance
C12 N3 1.315(3)
C12 N1 1.362(2)
C12 S1 1.676(2)
C14 C13 1.427(4)
C14 H14A 0.9600
C14 H14B 0.9600
C14 H14C 0.9600
C1 C2 1.339(3)
C1 O1 1.361(3)
C1 C5 1.431(3)
C2 C3 1.416(4)
C2 H2 0.9300
C3 C4 1.323(4)
C3 H3 0.9300
C4 O1 1.364(3)
C4 H4 0.9300
C5 N2 1.285(2)
C5 C6 1.498(3)
C6 C7 1.531(3)
C6 H6A 0.95(2)
C6 H6B 0.97(2)
C7 N1 1.479(3)
C7 C8 1.481(3)
C7 H7 0.90(2)
C8 C9 1.336(3)
C8 O2 1.361(2)
C9 C10 1.416(4)
C9 H9 0.9300
C10 C11 1.314(4)
C10 H10 0.9300
C11 O2 1.368(3)
C11 H11 0.9300
C13 N3 1.461(3)
C13 H13A 0.9700
C13 H13B 0.9700
N1 N2 1.393(2)
N3 H3A 0.8600

loop_
_geom_hbond_atom_site_label_D
_geom_hbond_atom_site_label_H
_geom_hbond_atom_site_label_A
_geom_hbond_site_symmetry_A
_geom_hbond_distance_DH
_geom_hbond_distance_HA
_geom_hbond_distance_DA
_geom_hbond_angle_DHA
_geom_hbond_publ_flag
C2 H2 Cg 1_655 0.93 2.86 3.763(3) 165 yes

loop_
_geom_torsion_atom_site_label_1
_geom_torsion_atom_site_label_2
_geom_torsion_atom_site_label_3
_geom_torsion_atom_site_label_4
_geom_torsion
O1 C1 C2 C3 0.3(3)
C5 C1 C2 C3 -179.9(2)
C1 C2 C3 C4 -0.4(4)
C2 C3 C4 O1 0.4(4)
C2 C1 C5 N2 177.6(3)
O1 C1 C5 N2 -2.7(3)
C2 C1 C5 C6 -1.1(4)
O1 C1 C5 C6 178.66(19)
N2 C5 C6 C7 11.5(2)
C1 C5 C6 C7 -169.68(18)
C5 C6 C7 N1 -15.3(2)
C5 C6 C7 C8 104.69(19)
N1 C7 C8 C9 -109.5(3)
C6 C7 C8 C9 137.0(3)
N1 C7 C8 O2 69.9(2)
C6 C7 C8 O2 -43.6(2)
O2 C8 C9 C10 -0.2(3)
C7 C8 C9 C10 179.3(2)
C8 C9 C10 C11 0.2(3)
C9 C10 C11 O2 -0.2(3)
N3 C12 N1 N2 2.4(3)
S1 C12 N1 N2 -177.30(14)
N3 C12 N1 C7 -177.50(18)
S1 C12 N1 C7 2.8(3)
C8 C7 N1 C12 74.8(2)
C6 C7 N1 C12 -163.95(19)
C8 C7 N1 N2 -105.10(19)
C6 C7 N1 N2 16.2(2)
C1 C5 N2 N1 179.55(17)
C6 C5 N2 N1 -1.7(2)
C12 N1 N2 C5 170.28(17)
C7 N1 N2 C5 -9.8(2)
N1 C12 N3 C13 178.3(2)
S1 C12 N3 C13 -2.1(3)
C14 C13 N3 C12 -161.1(3)
C2 C1 O1 C4 -0.1(3)
C5 C1 O1 C4 -179.9(2)
C3 C4 O1 C1 -0.2(3)
C9 C8 O2 C11 0.0(2)
C7 C8 O2 C11 -179.50(19)
C10 C11 O2 C8 0.1(3)

loop_
_cod_related_entry_id
_cod_related_entry_database
_cod_related_entry_code
1 ChemSpider 17282715
